data_7105184
loop_
_publ_author_name
'Wang, Wei'
'Herdtweck, Eberhardt'
'D\"omling, Alexander'

_publ_section_title
;
 Polycyclic indole alkaloid-type compounds by MCR.
;
_journal_issue 5
_journal_name_full 'Chemical communications (Cambridge, England)'
_journal_page_first 770
_journal_page_last 772
_journal_paper_doi 10.1039/b917660h
_journal_volume 46
_journal_year 2010
_chemical_formula_moiety 'C20 H21 N3 O2'
_chemical_formula_sum 'C20 H21 N3 O2'
_chemical_formula_weight 335.40
_chemical_name_systematic ?
_space_group_IT_number 14
_symmetry_cell_setting monoclinic
_symmetry_Int_Tables_number 14
_symmetry_space_group_name_Hall '-P 2ybc'
_symmetry_space_group_name_H-M 'P 1 21/c 1'
_atom_sites_solution_hydrogens difmap
_atom_sites_solution_primary direct
_atom_sites_solution_secondary difmap
_cell_angle_alpha 90
_cell_angle_beta 94.3181(18)
_cell_angle_gamma 90
_cell_formula_units_Z 4
_cell_length_a 11.3899(5)
_cell_length_b 8.9061(4)
_cell_length_c 16.9450(7)
_cell_measurement_reflns_used 8396
_cell_measurement_temperature 293(1)
_cell_measurement_theta_max 65.99
_cell_measurement_theta_min 3.89
_cell_volume 1714.02(13)
_computing_cell_refinement 'SAINT (Bruker, 2008b)'
_computing_data_collection 'APEX II Control Software (Bruker, 2008a)'
_computing_data_reduction 'SAINT (Bruker, 2008b)'
_computing_molecular_graphics 'PLATON (Spek, 2008)'
_computing_publication_material 'PLATON (Spek, 2008)'
_computing_structure_refinement 'SHELXL97 (Sheldrick, 1998)'
_computing_structure_solution 'SIR92 (Altomare, 1994)'
_diffrn_ambient_temperature 293(1)
_diffrn_detector ' CCD plate '
_diffrn_detector_area_resol_mean 16
_diffrn_measured_fraction_theta_full 0.957
_diffrn_measured_fraction_theta_max 0.957
_diffrn_measurement_device ' \k-geometry diffractometer '
_diffrn_measurement_device_type ' Bruker \k-CCD diffractometer'
_diffrn_measurement_method ' phi- and omega-rotation '
_diffrn_radiation_monochromator graphite
_diffrn_radiation_source 'fine-focus sealed tube'
_diffrn_radiation_type 'Cu K\a'
_diffrn_radiation_wavelength 1.54180
_diffrn_reflns_av_R_equivalents 0.0230
_diffrn_reflns_av_sigmaI/netI 0.0222
_diffrn_reflns_limit_h_max 13
_diffrn_reflns_limit_h_min -13
_diffrn_reflns_limit_k_max 7
_diffrn_reflns_limit_k_min -10
_diffrn_reflns_limit_l_max 19
_diffrn_reflns_limit_l_min -19
_diffrn_reflns_number 11088
_diffrn_reflns_theta_full 65.99
_diffrn_reflns_theta_max 65.99
_diffrn_reflns_theta_min 3.89
_diffrn_standards_decay_% 0
_exptl_absorpt_coefficient_mu 0.686
_exptl_absorpt_correction_T_max 0.7045
_exptl_absorpt_correction_T_min 0.5365
_exptl_absorpt_correction_type multi-scan
_exptl_absorpt_process_details 'SADABS, Bruker, 2008b'
_exptl_crystal_colour colorless
_exptl_crystal_density_diffrn 1.300
_exptl_crystal_density_meas ?
_exptl_crystal_density_method none
_exptl_crystal_description fragment
_exptl_crystal_F_000 712
_exptl_crystal_size_max 1.02
_exptl_crystal_size_mid 0.76
_exptl_crystal_size_min 0.51
_refine_diff_density_max 0.133
_refine_diff_density_min -0.142
_refine_diff_density_rms 0.029
_refine_ls_extinction_coef 0.0051(3)
_refine_ls_extinction_expression Fc^*^=kFc[1+0.001xFc^2^\l^3^/sin(2\q)]^-1/4^
_refine_ls_extinction_method SHELXL
_refine_ls_goodness_of_fit_ref 1.045
_refine_ls_hydrogen_treatment refall
_refine_ls_matrix_type full
_refine_ls_number_parameters 311
_refine_ls_number_reflns 2862
_refine_ls_number_restraints 0
_refine_ls_restrained_S_all 1.045
_refine_ls_R_factor_all 0.0353
_refine_ls_R_factor_gt 0.0329
_refine_ls_shift/su_max 0.000
_refine_ls_shift/su_mean 0.000
_refine_ls_structure_factor_coef Fsqd
_refine_ls_weighting_details 'w=1/[\s^2^(Fo^2^)+(0.0294P)^2^+0.5215P] where P=(Fo^2^+2Fc^2^)/3'
_refine_ls_weighting_scheme sigma
_refine_ls_wR_factor_gt 0.0793
_refine_ls_wR_factor_ref 0.0817
_reflns_number_gt 2665
_reflns_number_total 2862
_reflns_threshold_expression I>2\s(I)
_cod_data_source_file b917660h.txt
_cod_data_source_block HOLN-7016-293
_cod_depositor_comments
;
The following automatic conversions were performed:
'_symmetry_cell_setting' value 'Monoclinic' changed to 'monoclinic'
according to '/home/saulius/struct/CIF-dictionaries/cif_core.dic'
dictionary named 'cif_core.dic' version 2.4.1 from 2010-06-29.

Automatic conversion script
Id: cif_fix_enum 1527 2010-12-29 10:47:43Z saulius 

The following automatic conversions were performed:

'_exptl_crystal_density_meas' value 'none' was changed to '?' - the
value is perceived as not measured.

Automatic conversion script
Id: cif_fix_values 3008 2015-01-20 13:52:24Z robertas 
;
_cod_original_sg_symbol_H-M 'P 21/c'
_cod_database_code 7105184

loop_
_symmetry_equiv_pos_site_id
_symmetry_equiv_pos_as_xyz
1 x,y,z
2 -x,1/2+y,1/2-z
3 -x,-y,-z
4 x,1/2-y,1/2+z

loop_
_atom_site_aniso_label
_atom_site_aniso_U_11
_atom_site_aniso_U_22
_atom_site_aniso_U_33
_atom_site_aniso_U_23
_atom_site_aniso_U_13
_atom_site_aniso_U_12
O18 0.0336(5) 0.0848(8) 0.0617(6) -0.0222(6) 0.0102(4) 0.0034(5)
O22 0.0577(6) 0.0517(6) 0.0589(6) 0.0190(5) 0.0050(5) -0.0102(5)
N9 0.0348(6) 0.0362(6) 0.0461(6) -0.0036(5) -0.0009(4) 0.0033(5)
N12 0.0317(5) 0.0428(6) 0.0371(6) -0.0076(4) 0.0044(4) 0.0015(4)
N16 0.0305(5) 0.0339(5) 0.0346(5) 0.0002(4) 0.0035(4) -0.0024(4)
C1 0.0386(8) 0.0689(10) 0.0526(9) 0.0026(7) -0.0068(6) -0.0074(7)
C2 0.0492(8) 0.0602(9) 0.0462(8) -0.0034(7) -0.0055(6) -0.0157(7)
C3 0.0485(8) 0.0470(8) 0.0414(7) -0.0056(6) 0.0009(6) -0.0068(6)
C4 0.0383(7) 0.0406(7) 0.0354(6) 0.0007(5) 0.0010(5) -0.0029(5)
C5 0.0363(7) 0.0418(7) 0.0367(6) 0.0025(5) -0.0019(5) -0.0012(5)
C6 0.0382(7) 0.0550(9) 0.0506(8) 0.0015(7) -0.0017(6) 0.0036(6)
C7 0.0363(6) 0.0373(7) 0.0388(7) -0.0024(5) 0.0014(5) -0.0006(5)
C8 0.0322(6) 0.0355(7) 0.0368(6) 0.0003(5) 0.0007(5) 0.0014(5)
C10 0.0424(7) 0.0435(8) 0.0471(8) -0.0117(6) 0.0044(6) 0.0022(6)
C11 0.0403(7) 0.0543(9) 0.0411(7) -0.0122(6) 0.0086(6) -0.0006(6)
C13 0.0318(6) 0.0318(7) 0.0385(7) -0.0012(5) 0.0031(5) 0.0019(5)
C14 0.0317(6) 0.0422(7) 0.0383(6) 0.0012(5) 0.0056(5) 0.0000(5)
C15 0.0301(6) 0.0345(7) 0.0377(6) 0.0016(5) 0.0040(5) -0.0013(5)
C17 0.0301(6) 0.0449(8) 0.0395(7) -0.0038(6) 0.0038(5) 0.0004(6)
C19 0.0337(6) 0.0428(7) 0.0423(7) -0.0007(6) -0.0016(5) -0.0025(5)
C20 0.0422(7) 0.0474(8) 0.0472(8) 0.0076(6) -0.0048(6) 0.0029(6)
C21 0.0458(7) 0.0362(7) 0.0364(6) 0.0024(5) 0.0026(5) -0.0025(5)
C23 0.0461(8) 0.0373(8) 0.0555(9) 0.0072(6) 0.0020(7) -0.0053(6)
C24 0.0508(9) 0.0604(11) 0.0875(13) 0.0193(9) 0.0028(9) -0.0184(8)
C25 0.0361(7) 0.0612(9) 0.0581(9) 0.0002(7) 0.0005(6) -0.0105(7)

loop_
_atom_site_label
_atom_site_type_symbol
_atom_site_thermal_displace_type
_atom_site_fract_x
_atom_site_fract_y
_atom_site_fract_z
_atom_site_occupancy
_atom_site_U_iso_or_equiv
_atom_site_calc_flag
_atom_site_refinement_flags
O18 O Uani 0.34298(8) 0.89267(13) 0.13795(6) 1.000 0.0597(4) . .
O22 O Uani 0.13257(9) 0.77350(12) 0.35566(6) 1.000 0.0561(3) . .
N9 N Uani -0.18120(9) 0.95950(13) 0.11420(6) 1.000 0.0392(3) . .
N12 N Uani 0.14307(8) 0.89328(12) 0.12736(6) 1.000 0.0371(3) . .
N16 N Uani 0.14719(8) 0.98091(11) 0.27689(6) 1.000 0.0330(3) . .
C1 C Uani -0.43872(13) 0.75508(19) 0.02164(9) 1.000 0.0539(5) . .
C2 C Uani -0.37642(13) 0.63677(19) -0.00912(9) 1.000 0.0523(5) . .
C3 C Uani -0.25562(13) 0.63027(17) 0.00094(8) 1.000 0.0458(4) . .
C4 C Uani -0.19480(11) 0.74529(15) 0.04293(7) 1.000 0.0382(4) . .
C5 C Uani -0.25989(11) 0.86419(15) 0.07344(7) 1.000 0.0385(4) . .
C6 C Uani -0.38205(12) 0.87062(18) 0.06283(9) 1.000 0.0482(5) . .
C7 C Uani -0.07296(11) 0.77445(14) 0.06559(7) 1.000 0.0375(4) . .
C8 C Uani -0.06916(10) 0.90474(14) 0.10734(7) 1.000 0.0349(4) . .
C10 C Uani 0.03722(12) 0.69290(16) 0.04979(9) 1.000 0.0443(4) . .
C11 C Uani 0.13866(12) 0.80346(17) 0.05418(8) 1.000 0.0450(4) . .
C13 C Uani 0.03748(10) 0.97545(14) 0.14779(7) 1.000 0.0340(4) . .
C14 C Uani 0.25048(10) 0.93707(15) 0.16098(7) 1.000 0.0373(4) . .
C15 C Uani 0.24276(10) 1.04153(14) 0.23277(7) 1.000 0.0340(4) . .
C17 C Uani 0.02976(11) 0.97022(16) 0.23808(7) 1.000 0.0381(4) . .
C19 C Uani 0.34467(11) 1.02987(15) 0.29587(8) 1.000 0.0398(4) . .
C20 C Uani 0.32642(12) 0.87559(17) 0.33007(9) 1.000 0.0460(4) . .
C21 C Uani 0.19251(11) 0.86776(14) 0.32455(7) 1.000 0.0395(4) . .
C23 C Uani 0.25069(13) 1.20662(16) 0.20892(10) 1.000 0.0464(5) . .
C24 C Uani 0.38564(15) 1.2307(2) 0.21078(13) 1.000 0.0664(6) . .
C25 C Uani 0.44786(13) 1.10257(19) 0.25883(10) 1.000 0.0520(5) . .
H9 H Uiso -0.1946(13) 1.054(2) 0.1273(9) 1.000 0.052(4) . .
H11 H Uiso -0.5255(16) 0.7597(19) 0.0155(10) 1.000 0.062(5) . .
H21 H Uiso -0.4185(14) 0.5559(19) -0.0387(10) 1.000 0.058(4) . .
H31 H Uiso -0.2119(13) 0.5490(18) -0.0216(9) 1.000 0.051(4) . .
H61 H Uiso -0.4238(15) 0.954(2) 0.0838(10) 1.000 0.062(5) . .
H101 H Uiso 0.0313(13) 0.6496(18) -0.0030(10) 1.000 0.052(4) . .
H102 H Uiso 0.0541(14) 0.6095(19) 0.0894(10) 1.000 0.057(4) . .
H111 H Uiso 0.2157(15) 0.7531(19) 0.0537(9) 1.000 0.056(4) . .
H112 H Uiso 0.1303(13) 0.8747(18) 0.0081(9) 1.000 0.051(4) . .
H131 H Uiso 0.0425(11) 1.0802(17) 0.1312(8) 1.000 0.037(3) . .
H171 H Uiso -0.0203(12) 1.0534(17) 0.2538(9) 1.000 0.044(4) . .
H172 H Uiso -0.0043(13) 0.8727(17) 0.2528(9) 1.000 0.045(4) . .
H191 H Uiso 0.3240(12) 1.1014(16) 0.3374(8) 1.000 0.039(3) . .
H201 H Uiso 0.3585(14) 0.8603(19) 0.3843(10) 1.000 0.061(5) . .
H202 H Uiso 0.3547(14) 0.7927(19) 0.2955(10) 1.000 0.057(4) . .
H231 H Uiso 0.2164(15) 1.270(2) 0.2500(11) 1.000 0.063(5) . .
H232 H Uiso 0.2113(14) 1.2318(19) 0.1555(10) 1.000 0.059(4) . .
H241 H Uiso 0.4099(18) 1.230(2) 0.1553(13) 1.000 0.086(6) . .
H242 H Uiso 0.409(2) 1.326(3) 0.2333(14) 1.000 0.109(8) . .
H251 H Uiso 0.4875(14) 1.0331(19) 0.2232(10) 1.000 0.055(4) . .
H252 H Uiso 0.5084(15) 1.1449(19) 0.2992(10) 1.000 0.063(5) . .

loop_
_atom_type_symbol
_atom_type_description
_atom_type_scat_dispersion_real
_atom_type_scat_dispersion_imag
_atom_type_scat_source
O O 0.0492 0.0322 'International Tables Vol C Tables 4.2.6.8 and 6.1.1.4'
N N 0.0311 0.0180 'International Tables Vol C Tables 4.2.6.8 and 6.1.1.4'
H H 0.0000 0.0000 'International Tables Vol C Tables 4.2.6.8 and 6.1.1.4'
C C 0.0181 0.0091 'International Tables Vol C Tables 4.2.6.8 and 6.1.1.4'

loop_
_geom_angle_atom_site_label_1
_geom_angle_atom_site_label_2
_geom_angle_atom_site_label_3
_geom_angle
_geom_angle_site_symmetry_1
_geom_angle_site_symmetry_2
_geom_angle_site_symmetry_3
_geom_angle_publ_flag
C5 N9 C8 108.07(10) . . . yes
C11 N12 C13 119.44(10) . . . yes
C11 N12 C14 118.58(10) . . . yes
C13 N12 C14 118.81(10) . . . yes
C15 N16 C17 119.17(10) . . . yes
C15 N16 C21 108.06(9) . . . yes
C17 N16 C21 120.94(10) . . . yes
C5 N9 H9 126.2(10) . . . no
C8 N9 H9 122.3(10) . . . no
C2 C1 C6 121.50(14) . . . no
C1 C2 C3 121.24(15) . . . no
C2 C3 C4 118.97(14) . . . no
C5 C4 C7 106.85(11) . . . no
C3 C4 C5 118.75(12) . . . no
C3 C4 C7 134.39(12) . . . no
N9 C5 C4 107.76(11) . . . yes
N9 C5 C6 130.14(12) . . . yes
C4 C5 C6 122.08(12) . . . no
C1 C6 C5 117.46(14) . . . no
C8 C7 C10 121.02(11) . . . no
C4 C7 C10 132.33(12) . . . no
C4 C7 C8 106.63(11) . . . no
N9 C8 C13 122.66(11) . . . yes
C7 C8 C13 126.46(11) . . . no
N9 C8 C7 110.65(11) . . . yes
C7 C10 C11 108.87(11) . . . no
N12 C11 C10 111.82(11) . . . yes
N12 C13 C8 109.53(10) . . . yes
C8 C13 C17 109.82(10) . . . no
N12 C13 C17 109.12(10) . . . yes
O18 C14 C15 123.52(11) . . . yes
O18 C14 N12 122.89(12) . . . yes
N12 C14 C15 113.53(10) . . . yes
N16 C15 C19 99.94(9) . . . yes
N16 C15 C14 105.59(9) . . . yes
C14 C15 C23 111.36(11) . . . no
C19 C15 C23 101.20(10) . . . no
N16 C15 C23 123.27(11) . . . yes
C14 C15 C19 115.36(10) . . . no
N16 C17 C13 109.23(10) . . . yes
C20 C19 C25 132.77(12) . . . no
C15 C19 C20 102.23(10) . . . no
C15 C19 C25 104.70(11) . . . no
C19 C20 C21 100.61(11) . . . no
O22 C21 C20 126.34(12) . . . yes
N16 C21 C20 109.53(11) . . . yes
O22 C21 N16 124.10(12) . . . yes
C15 C23 C24 101.88(12) . . . no
C23 C24 C25 108.89(14) . . . no
C19 C25 C24 101.21(12) . . . no
C2 C1 H11 121.8(10) . . . no
C6 C1 H11 116.7(10) . . . no
C1 C2 H21 120.2(10) . . . no
C3 C2 H21 118.6(10) . . . no
C2 C3 H31 121.3(9) . . . no
C4 C3 H31 119.7(9) . . . no
C1 C6 H61 122.5(10) . . . no
C5 C6 H61 120.0(10) . . . no
C7 C10 H101 110.9(9) . . . no
C7 C10 H102 111.1(9) . . . no
C11 C10 H101 107.6(9) . . . no
C11 C10 H102 109.8(9) . . . no
H101 C10 H102 108.5(14) . . . no
N12 C11 H111 106.3(9) . . . no
N12 C11 H112 107.8(9) . . . no
C10 C11 H111 112.3(10) . . . no
C10 C11 H112 110.2(9) . . . no
H111 C11 H112 108.2(13) . . . no
N12 C13 H131 109.9(8) . . . no
C8 C13 H131 109.6(8) . . . no
C17 C13 H131 108.9(8) . . . no
N16 C17 H171 111.2(9) . . . no
N16 C17 H172 108.0(9) . . . no
C13 C17 H171 108.9(9) . . . no
C13 C17 H172 109.2(9) . . . no
H171 C17 H172 110.3(12) . . . no
C15 C19 H191 104.2(8) . . . no
C20 C19 H191 105.4(8) . . . no
C25 C19 H191 104.6(8) . . . no
C19 C20 H201 115.9(10) . . . no
C19 C20 H202 112.5(10) . . . no
C21 C20 H201 110.8(9) . . . no
C21 C20 H202 107.0(9) . . . no
H201 C20 H202 109.4(14) . . . no
C15 C23 H231 109.0(10) . . . no
C15 C23 H232 114.9(10) . . . no
C24 C23 H231 110.3(10) . . . no
C24 C23 H232 111.2(9) . . . no
H231 C23 H232 109.3(14) . . . no
C23 C24 H241 108.9(12) . . . no
C23 C24 H242 112.0(14) . . . no
C25 C24 H241 110.1(11) . . . no
C25 C24 H242 110.0(14) . . . no
H241 C24 H242 106.9(18) . . . no
C19 C25 H251 112.7(10) . . . no
C19 C25 H252 113.0(10) . . . no
C24 C25 H251 110.5(10) . . . no
C24 C25 H252 110.2(10) . . . no
H251 C25 H252 109.0(13) . . . no

loop_
_geom_bond_atom_site_label_1
_geom_bond_atom_site_label_2
_geom_bond_distance
_geom_bond_site_symmetry_1
_geom_bond_site_symmetry_2
_geom_bond_publ_flag
O18 C14 1.2168(15) . . yes
O22 C21 1.2259(16) . . yes
N9 C5 1.3812(17) . . yes
N9 C8 1.3792(16) . . yes
N12 C11 1.4733(17) . . yes
N12 C13 1.4712(15) . . yes
N12 C14 1.3669(15) . . yes
N16 C15 1.4690(15) . . yes
N16 C17 1.4485(16) . . yes
N16 C21 1.3680(16) . . yes
N9 H9 0.887(18) . . no
C1 C2 1.393(2) . . no
C1 C6 1.377(2) . . no
C2 C3 1.375(2) . . no
C3 C4 1.401(2) . . no
C4 C5 1.4128(18) . . no
C4 C7 1.4354(18) . . no
C5 C6 1.3907(19) . . no
C7 C10 1.4915(19) . . no
C7 C8 1.3580(17) . . no
C8 C13 1.4887(17) . . no
C10 C11 1.516(2) . . no
C13 C17 1.5398(17) . . no
C14 C15 1.5392(17) . . no
C15 C23 1.5293(19) . . no
C15 C19 1.5213(17) . . no
C19 C20 1.512(2) . . no
C19 C25 1.518(2) . . no
C20 C21 1.5226(19) . . no
C23 C24 1.550(2) . . no
C24 C25 1.543(3) . . no
C1 H11 0.987(18) . . no
C2 H21 0.982(17) . . no
C3 H31 0.973(16) . . no
C6 H61 0.964(18) . . no
C10 H101 0.972(17) . . no
C10 H102 1.010(17) . . no
C11 H111 0.986(17) . . no
C11 H112 1.005(16) . . no
C13 H131 0.977(15) . . no
C17 H171 0.984(15) . . no
C17 H172 0.991(15) . . no
C19 H191 0.991(14) . . no
C20 H201 0.973(17) . . no
C20 H202 1.010(17) . . no
C23 H231 0.998(18) . . no
C23 H232 1.005(17) . . no
C24 H241 1.00(2) . . no
C24 H242 0.96(3) . . no
C25 H251 0.996(17) . . no
C25 H252 1.007(17) . . no
